data_2008550
loop_
_publ_author_name
'Muneer, M. '
'Ramaiah, D.'
' Ajitkumar, E. S.'
'Sajimon, M. C. '
'Rath, Nigam P.'
'George, M. V.'

_publ_section_title
;
 Regioselectivity in dibenzobarrelene photorearrangements:
 photoproducts derived from 9-substituted-dibenzobarrelenes
;
_journal_issue 6
_journal_name_full 'Acta Crystallographica Section C'
_journal_page_first 996
_journal_page_last 1000
_journal_paper_doi 10.1107/S0108270199000487
_journal_volume 55
_journal_year 1999
_chemical_formula_moiety 'C30 H19 N O4'
_chemical_formula_sum 'C30 H19 N O4'
_chemical_formula_weight 457.46
_chemical_name_systematic
;
8b,8c-dibenzoyl-4b-nitro-4b,8b,8c,8d-
tetrahydrodibenzo[a,f]cyclopropa[cd]pentalene
;
_space_group_IT_number 61
_symmetry_cell_setting orthorhombic
_symmetry_space_group_name_Hall '-P 2ac 2ab'
_symmetry_space_group_name_H-M 'P b c a'
_audit_creation_method SHELXL97
_cell_angle_alpha 90.00
_cell_angle_beta 90.00
_cell_angle_gamma 90.00
_cell_formula_units_Z 8
_cell_length_a 16.86840(10)
_cell_length_b 15.39550(10)
_cell_length_c 17.5200(2)
_cell_measurement_reflns_used 8192
_cell_measurement_temperature 223(2)
_cell_measurement_theta_max 27.0
_cell_measurement_theta_min 2.0
_cell_volume 4549.90(7)
_computing_cell_refinement SMART
_computing_data_collection 'SMART (Siemens, 1997)'
_computing_data_reduction 'SHELXTL (Siemens, 1994a)'
_computing_molecular_graphics SHELXTL
_computing_publication_material SHELXTL
_computing_structure_refinement SHELX98
_computing_structure_solution 'SHELX98 (Sheldrick, 1998)'
_diffrn_ambient_temperature 223(2)
_diffrn_measured_fraction_theta_full 1.000
_diffrn_measured_fraction_theta_max 1.000
_diffrn_measurement_device_type 'Bruker CCD area-detector'
_diffrn_measurement_method '\f and \w scans'
_diffrn_radiation_monochromator graphite
_diffrn_radiation_source 'normal-focus sealed tube'
_diffrn_radiation_type MoK\a
_diffrn_radiation_wavelength 0.71073
_diffrn_reflns_av_R_equivalents 0.08
_diffrn_reflns_av_sigmaI/netI 0.020
_diffrn_reflns_limit_h_max 21
_diffrn_reflns_limit_h_min 0
_diffrn_reflns_limit_k_max 19
_diffrn_reflns_limit_k_min 0
_diffrn_reflns_limit_l_max 22
_diffrn_reflns_limit_l_min 0
_diffrn_reflns_number 95639
_diffrn_reflns_theta_full 27.00
_diffrn_reflns_theta_max 27
_diffrn_reflns_theta_min 2.14
_diffrn_standards_decay_% 0
_exptl_absorpt_coefficient_mu 0.089
_exptl_absorpt_correction_type none
_exptl_crystal_colour yellow
_exptl_crystal_density_diffrn 1.336
_exptl_crystal_density_meas ?
_exptl_crystal_density_method 'not measured'
_exptl_crystal_description rectangular
_exptl_crystal_F_000 1904
_exptl_crystal_size_max 0.46
_exptl_crystal_size_mid 0.45
_exptl_crystal_size_min 0.20
_refine_diff_density_max 0.156
_refine_diff_density_min -0.234
_refine_ls_extinction_method none
_refine_ls_goodness_of_fit_ref 1.056
_refine_ls_hydrogen_treatment noref
_refine_ls_matrix_type full
_refine_ls_number_parameters 316
_refine_ls_number_reflns 4967
_refine_ls_number_restraints 0
_refine_ls_restrained_S_all 1.056
_refine_ls_R_factor_all 0.061
_refine_ls_R_factor_gt 0.045
_refine_ls_shift/su_max 0.001
_refine_ls_shift/su_mean 0.000
_refine_ls_structure_factor_coef Fsqd
_refine_ls_weighting_details 'calc w = 1/[\s^2^(Fo^2^)+(0.0461P)^2^+1.5858P] where P=(Fo^2^+2Fc^2^)/3'
_refine_ls_weighting_scheme calc
_refine_ls_wR_factor_ref 0.110
_reflns_number_gt 3882
_reflns_number_total 4967
_reflns_threshold_expression I>2\s(I)
_cod_data_source_file da1047.cif
_cod_data_source_block 2c
_cod_depositor_comments
;
The following automatic conversions were performed:
'_symmetry_cell_setting' value 'Orthorhombic' changed to 'orthorhombic'
according to '/home/saulius/struct/CIF-dictionaries/cif_core.dic'
dictionary named 'cif_core.dic' version 2.4.1 from 2010-06-29.

Automatic conversion script
Id: cif_fix_enum 1527 2010-12-29 10:47:43Z saulius 

The following automatic conversions were performed:

'_exptl_crystal_density_meas' value 'no' was changed to '?' - the
value is perceived as not measured.

Automatic conversion script
Id: cif_fix_values 3008 2015-01-20 13:52:24Z robertas 
;
_cod_original_sg_symbol_H-M Pbca
_cod_database_code 2008550
_cod_database_fobs_code 2008550

loop_
_symmetry_equiv_pos_as_xyz
'x, y, z'
'-x+1/2, -y, z+1/2'
'-x, y+1/2, -z+1/2'
'x+1/2, -y+1/2, -z'
'-x, -y, -z'
'x-1/2, y, -z-1/2'
'x, -y-1/2, z-1/2'
'-x-1/2, y-1/2, z'

loop_
_atom_site_label
_atom_site_fract_x
_atom_site_fract_y
_atom_site_fract_z
_atom_site_U_iso_or_equiv
_atom_site_adp_type
_atom_site_calc_flag
_atom_site_refinement_flags
_atom_site_occupancy
_atom_site_disorder_assembly
_atom_site_disorder_group
_atom_site_type_symbol
O1 .14568(7) .37035(7) .23304(7) .0474(3) Uani d . 1 . . O
O2 .17557(7) .27351(9) .31723(7) .0620(4) Uani d . 1 . . O
O3 .00621(7) .11113(8) .05445(6) .0503(3) Uani d . 1 . . O
O4 .05818(7) .31622(8) .05460(6) .0537(3) Uani d . 1 . . O
N1 .13108(7) .30559(8) .27071(7) .0361(3) Uani d . 1 . . N
C1 -.14989(9) .36101(10) .25076(10) .0417(4) Uani d . 1 . . C
H1A -.1936 .3561 .2178 .050 Uiso calc R 1 . . H
C2 -.15438(11) .41088(11) .31658(11) .0517(4) Uani d . 1 . . C
H2A -.2013 .4412 .3277 .062 Uiso calc R 1 . . H
C3 -.09083(11) .41663(11) .36609(10) .0532(5) Uani d . 1 . . C
H3A -.0951 .4513 .4100 .064 Uiso calc R 1 . . H
C4 -.02078(10) .37198(10) .35200(9) .0431(4) Uani d . 1 . . C
H4A .0216 .3738 .3868 .052 Uiso calc R 1 . . H
C4A -.01540(8) .32480(9) .28505(8) .0332(3) Uani d . 1 . . C
C4B .05052(8) .26453(9) .25811(8) .0311(3) Uani d . 1 . . C
C4C .03555(8) .17847(9) .29786(8) .0315(3) Uani d . 1 . . C
C5 .05295(9) .15307(10) .37183(8) .0378(3) Uani d . 1 . . C
H5A .0826 .1891 .4043 .045 Uiso calc R 1 . . H
C6 .02535(10) .07291(11) .39667(9) .0423(4) Uani d . 1 . . C
H6A .0380 .0536 .4461 .051 Uiso calc R 1 . . H
C7 -.02061(10) .02093(10) .34962(9) .0423(4) Uani d . 1 . . C
H7A -.0376 -.0338 .3670 .051 Uiso calc R 1 . . H
C8 -.04191(9) .04880(9) .27707(8) .0377(3) Uani d . 1 . . C
H8A -.0748 .0144 .2460 .045 Uiso calc R 1 . . H
C8A -.01384(8) .12849(9) .25106(8) .0313(3) Uani d . 1 . . C
C8B -.02511(8) .17085(9) .17531(8) .0314(3) Uani d . 1 . . C
C8C .03051(8) .24833(9) .17189(8) .0312(3) Uani d . 1 . . C
C8D -.05682(8) .26667(9) .16754(8) .0335(3) Uani d . 1 . . C
H8DA -.0787 .2845 .1175 .040 Uiso calc R 1 . . H
C8E -.07933(9) .31852(9) .23491(8) .0336(3) Uani d . 1 . . C
C9 -.04189(9) .11627(9) .10603(8) .0350(3) Uani d . 1 . . C
C10 -.11984(9) .07151(9) .10281(8) .0343(3) Uani d . 1 . . C
C11 -.12851(10) -.00045(10) .05502(8) .0392(3) Uani d . 1 . . C
H11A -.0851 -.0202 .0262 .047 Uiso calc R 1 . . H
C12 -.20041(11) -.04279(11) .04979(9) .0499(4) Uani d . 1 . . C
H12A -.2058 -.0914 .0178 .060 Uiso calc R 1 . . H
C13 -.26449(11) -.01364(12) .09162(10) .0542(4) Uani d . 1 . . C
H13A -.3136 -.0421 .0875 .065 Uiso calc R 1 . . H
C14 -.25670(10) .05715(12) .13954(10) .0520(4) Uani d . 1 . . C
H14A -.3005 .0766 .1680 .062 Uiso calc R 1 . . H
C15 -.18487(10) .09931(11) .14560(9) .0430(4) Uani d . 1 . . C
H15A -.1797 .1470 .1787 .052 Uiso calc R 1 . . H
C16 .08393(9) .27007(9) .10508(8) .0365(3) Uani d . 1 . . C
C17 .16622(9) .23570(10) .10284(8) .0360(3) Uani d . 1 . . C
C18 .19045(9) .16590(10) .14753(9) .0403(4) Uani d . 1 . . C
H18A .1541 .1385 .1804 .048 Uiso calc R 1 . . H
C19 .26808(10) .13665(12) .14373(10) .0492(4) Uani d . 1 . . C
H19A .2843 .0893 .1738 .059 Uiso calc R 1 . . H
C20 .32162(10) .17685(13) .09585(11) .0544(5) Uani d . 1 . . C
H20A .3744 .1574 .0939 .065 Uiso calc R 1 . . H
C21 .29783(11) .24557(13) .05080(10) .0541(4) Uani d . 1 . . C
H21A .3344 .2725 .0179 .065 Uiso calc R 1 . . H
C22 .22059(10) .27503(11) .05378(9) .0456(4) Uani d . 1 . . C
H22A .2046 .3216 .0227 .055 Uiso calc R 1 . . H

loop_
_atom_site_aniso_label
_atom_site_aniso_U_11
_atom_site_aniso_U_22
_atom_site_aniso_U_33
_atom_site_aniso_U_12
_atom_site_aniso_U_13
_atom_site_aniso_U_23
O1 .0428(6) .0383(6) .0609(7) -.0057(5) .0019(5) .0069(5)
O2 .0451(7) .0794(9) .0613(8) -.0167(6) -.0195(6) .0247(7)
O3 .0465(7) .0638(8) .0405(6) -.0001(6) .0090(5) -.0179(5)
O4 .0588(7) .0640(8) .0383(6) .0175(6) .0059(5) .0176(6)
N1 .0352(7) .0395(7) .0337(6) -.0012(5) .0009(5) .0001(5)
C1 .0379(8) .0366(8) .0506(9) .0032(6) .0024(7) -.0005(7)
C2 .0470(10) .0437(9) .0645(11) .0039(7) .0155(9) -.0131(8)
C3 .0589(11) .0478(9) .0530(10) -.0051(8) .0152(9) -.0215(8)
C4 .0464(9) .0437(9) .0391(8) -.0104(7) .0030(7) -.0109(7)
C4A .0360(8) .0304(7) .0331(7) -.0038(6) .0041(6) -.0027(6)
C4B .0300(7) .0337(7) .0297(7) -.0026(6) -.0018(5) -.0014(6)
C4C .0314(7) .0338(7) .0295(7) .0005(6) .0004(5) .0002(6)
C5 .0378(8) .0439(8) .0315(7) -.0028(6) -.0024(6) .0015(6)
C6 .0455(9) .0477(9) .0337(8) .0019(7) -.0011(7) .0088(7)
C7 .0490(9) .0347(8) .0434(9) -.0009(7) .0031(7) .0057(7)
C8 .0419(8) .0330(7) .0382(8) -.0014(6) .0002(6) -.0036(6)
C8A .0340(7) .0316(7) .0283(7) .0034(6) .0013(6) -.0026(5)
C8B .0337(7) .0315(7) .0288(7) .0024(6) -.0001(6) -.0030(5)
C8C .0339(7) .0323(7) .0274(7) .0023(6) -.0013(5) .0000(5)
C8D .0355(7) .0341(7) .0308(7) .0044(6) -.0033(6) -.0014(6)
C8E .0359(7) .0293(7) .0355(7) .0001(6) .0012(6) -.0010(6)
C9 .0392(8) .0363(7) .0296(7) .0084(6) -.0030(6) -.0051(6)
C10 .0387(8) .0363(7) .0278(7) .0045(6) -.0046(6) -.0036(6)
C11 .0497(9) .0380(8) .0298(7) .0057(7) -.0033(6) -.0034(6)
C12 .0643(11) .0428(9) .0427(9) -.0065(8) -.0099(8) -.0082(7)
C13 .0475(10) .0582(11) .0569(10) -.0103(8) -.0092(8) -.0037(9)
C14 .0406(9) .0622(11) .0532(10) .0000(8) .0017(8) -.0079(9)
C15 .0423(9) .0443(9) .0424(9) .0035(7) -.0004(7) -.0111(7)
C16 .0439(8) .0363(7) .0293(7) .0029(6) .0021(6) .0012(6)
C17 .0403(8) .0385(8) .0291(7) .0008(6) .0028(6) -.0031(6)
C18 .0405(8) .0448(8) .0356(8) .0028(7) .0027(6) .0017(7)
C19 .0443(10) .0534(10) .0498(10) .0075(8) -.0047(8) -.0005(8)
C20 .0362(9) .0683(12) .0588(11) .0024(8) -.0001(8) -.0090(9)
C21 .0452(10) .0636(11) .0534(10) -.0110(8) .0123(8) -.0030(9)
C22 .0501(9) .0471(9) .0397(8) -.0031(7) .0064(7) .0018(7)

loop_
_atom_type_symbol
_atom_type_description
_atom_type_scat_dispersion_real
_atom_type_scat_dispersion_imag
_atom_type_scat_source
C C 0.0033 0.0016 'International Tables Vol C Tables 4.2.6.8 and 6.1.1.4'
H H 0.0000 0.0000 'International Tables Vol C Tables 4.2.6.8 and 6.1.1.4'
N N 0.0061 0.0033 'International Tables Vol C Tables 4.2.6.8 and 6.1.1.4'
O O 0.0106 0.0060 'International Tables Vol C Tables 4.2.6.8 and 6.1.1.4'

loop_
_geom_angle_atom_site_label_1
_geom_angle_atom_site_label_2
_geom_angle_atom_site_label_3
_geom_angle
O2 N1 O1 124.83(13)
O2 N1 C4B 118.87(12)
O1 N1 C4B 116.29(12)
C8E C1 C2 118.32(15)
C3 C2 C1 120.99(16)
C2 C3 C4 121.10(15)
C4A C4 C3 117.81(15)
C4 C4A C8E 121.34(14)
C4 C4A C4B 129.11(14)
C8E C4A C4B 109.09(12)
N1 C4B C4C 116.53(11)
N1 C4B C4A 110.82(11)
C4C C4B C4A 105.55(11)
N1 C4B C8C 113.57(11)
C4C C4B C8C 105.51(11)
C4A C4B C8C 103.78(11)
C5 C4C C8A 121.28(13)
C5 C4C C4B 129.82(13)
C8A C4C C4B 108.07(12)
C4C C5 C6 118.23(14)
C7 C6 C5 120.94(14)
C6 C7 C8 120.71(14)
C7 C8 C8A 118.94(14)
C8 C8A C4C 119.69(13)
C8 C8A C8B 129.32(13)
C4C C8A C8B 110.92(12)
C8A C8B C9 119.88(12)
C8A C8B C8C 107.45(11)
C9 C8B C8C 121.57(12)
C8A C8B C8D 122.00(11)
C9 C8B C8D 112.94(11)
C8C C8B C8D 58.05(9)
C8D C8C C16 120.18(12)
C8D C8C C8B 62.85(9)
C16 C8C C8B 124.85(12)
C8D C8C C4B 103.31(11)
C16 C8C C4B 125.55(12)
C8B C8C C4B 102.71(11)
C8E C8D C8C 108.28(12)
C8E C8D C8B 121.68(12)
C8C C8D C8B 59.10(9)
C1 C8E C4A 120.34(14)
C1 C8E C8D 129.55(14)
C4A C8E C8D 110.04(12)
O3 C9 C10 122.12(13)
O3 C9 C8B 120.69(14)
C10 C9 C8B 117.17(12)
C15 C10 C11 118.88(14)
C15 C10 C9 122.20(13)
C11 C10 C9 118.92(13)
C12 C11 C10 120.45(15)
C11 C12 C13 119.94(15)
C12 C13 C14 120.29(16)
C15 C14 C13 120.10(16)
C14 C15 C10 120.33(15)
O4 C16 C17 121.54(14)
O4 C16 C8C 118.63(14)
C17 C16 C8C 119.83(12)
C18 C17 C22 119.27(15)
C18 C17 C16 122.32(13)
C22 C17 C16 118.41(14)
C19 C18 C17 120.09(15)
C20 C19 C18 120.13(16)
C19 C20 C21 120.10(17)
C20 C21 C22 120.33(16)
C21 C22 C17 120.07(16)

loop_
_geom_bond_atom_site_label_1
_geom_bond_atom_site_label_2
_geom_bond_site_symmetry_2
_geom_bond_distance
_geom_bond_publ_flag
O1 N1 . 1.2207(16) ?
O2 N1 . 1.2130(16) ?
O3 C9 . 1.2171(18) ?
O4 C16 . 1.2148(18) ?
N1 C4B . 1.5150(18) ?
C1 C8E . 1.386(2) ?
C1 C2 . 1.387(2) ?
C2 C3 . 1.382(3) ?
C3 C4 . 1.389(2) ?
C4 C4A . 1.383(2) ?
C4A C8E . 1.394(2) ?
C4A C4B . 1.523(2) ?
C4B C4C . 1.5180(19) ?
C4B C8C . 1.5678(19) ?
C4C C5 . 1.385(2) ?
C4C C8A . 1.399(2) ?
C5 C6 . 1.389(2) ?
C6 C7 . 1.386(2) ?
C7 C8 . 1.389(2) ?
C8 C8A . 1.392(2) ?
C8A C8B . 1.4909(19) ?
C8B C9 . 1.5031(19) ?
C8B C8C . 1.519(2) ?
C8B C8D . 1.5751(19) ?
C8C C8D . 1.502(2) ?
C8C C16 . 1.515(2) ?
C8D C8E . 1.4748(19) ?
C9 C10 . 1.486(2) ?
C10 C15 . 1.396(2) ?
C10 C11 . 1.396(2) ?
C11 C12 . 1.380(2) ?
C12 C13 . 1.381(3) ?
C13 C14 . 1.382(2) ?
C14 C15 . 1.379(2) ?
C16 C17 . 1.486(2) ?
C17 C18 . 1.391(2) ?
C17 C22 . 1.395(2) ?
C18 C19 . 1.386(2) ?
C19 C20 . 1.379(3) ?
C20 C21 . 1.380(3) ?
C21 C22 . 1.380(2) ?
